data_7120593
loop_
_publ_author_name
'Nikolayenko, Varvara I.'
'Herbert, Simon'
'Barbour, Len'

_publ_section_title
;
 Reversible structural switching of a metal-organic framework by
 photoirradiation
;
_journal_name_full 'Chem. Commun.'
_journal_paper_doi 10.1039/C7CC06074B
_journal_year 2017
_chemical_formula_moiety 'C55 H35 F6 N2 O10 S2 Zn2'
_chemical_formula_sum 'C55 H35 F6 N2 O10 S2 Zn2'
_chemical_formula_weight 1192.71
_chemical_name_common DMOF3_apohost'
_space_group_crystal_system triclinic
_space_group_IT_number 2
_space_group_name_Hall '-P 1'
_space_group_name_H-M_alt 'P -1'
_symmetry_space_group_name_Hall '-P 1'
_symmetry_space_group_name_H-M 'P -1'
_atom_sites_solution_hydrogens geom
_audit_creation_method SHELXL-2016/6
_audit_update_record
;
2017-08-02 deposited with the CCDC.
2017-08-23 downloaded from the CCDC.
;
_cell_angle_alpha 90.202(3)
_cell_angle_beta 91.831(3)
_cell_angle_gamma 114.465(3)
_cell_formula_units_Z 2
_cell_length_a 13.426(3)
_cell_length_b 13.645(3)
_cell_length_c 17.046(4)
_cell_measurement_reflns_used 9936
_cell_measurement_temperature 100(2)
_cell_measurement_theta_max 24.7
_cell_measurement_theta_min 2.1695
_cell_volume 2840.5(11)
_computing_cell_refinement 'SAINT (Bruker, 2016)'
_computing_data_collection 'APEX3 (Bruker, 2016)'
_computing_data_reduction 'SAINT (Bruker, 2016)'
_computing_structure_refinement 'SHELXL-2016/6 (Sheldrick, 2016)'
_computing_structure_solution 'SHELXL-2016/6 (Sheldrick, 2016)'
_diffrn_ambient_temperature 100(2)
_diffrn_measured_fraction_theta_full 0.998
_diffrn_measured_fraction_theta_max 0.978
_diffrn_measurement_device_type 'Bruker APEX CCD area -detector'
_diffrn_measurement_method \w
_diffrn_radiation_type MoK\a
_diffrn_radiation_wavelength 0.71073
_diffrn_reflns_av_R_equivalents 0.0647
_diffrn_reflns_av_unetI/netI 0.0711
_diffrn_reflns_Laue_measured_fraction_full 0.998
_diffrn_reflns_Laue_measured_fraction_max 0.978
_diffrn_reflns_limit_h_max 17
_diffrn_reflns_limit_h_min -17
_diffrn_reflns_limit_k_max 18
_diffrn_reflns_limit_k_min -18
_diffrn_reflns_limit_l_max 22
_diffrn_reflns_limit_l_min -22
_diffrn_reflns_number 56982
_diffrn_reflns_point_group_measured_fraction_full 0.998
_diffrn_reflns_point_group_measured_fraction_max 0.978
_diffrn_reflns_theta_full 25.242
_diffrn_reflns_theta_max 28.287
_diffrn_reflns_theta_min 1.790
_diffrn_source 'fine-focus sealed tube'
_exptl_absorpt_coefficient_mu 0.994
_exptl_absorpt_correction_T_max 0.9465
_exptl_absorpt_correction_T_min 0.8245
_exptl_absorpt_correction_type numerical
_exptl_absorpt_process_details 'SADABS, 2016'
_exptl_crystal_colour Orange
_exptl_crystal_density_diffrn 1.395
_exptl_crystal_description Block
_exptl_crystal_F_000 1210
_exptl_crystal_size_max 0.202
_exptl_crystal_size_mid 0.116
_exptl_crystal_size_min 0.056
_refine_diff_density_max 1.967
_refine_diff_density_min -0.707
_refine_diff_density_rms 0.132
_refine_ls_extinction_method none
_refine_ls_goodness_of_fit_ref 1.047
_refine_ls_hydrogen_treatment constr
_refine_ls_matrix_type full
_refine_ls_number_parameters 635
_refine_ls_number_reflns 13794
_refine_ls_number_restraints 4
_refine_ls_restrained_S_all 1.047
_refine_ls_R_factor_all 0.1292
_refine_ls_R_factor_gt 0.0900
_refine_ls_shift/su_max 0.001
_refine_ls_shift/su_mean 0.000
_refine_ls_structure_factor_coef Fsqd
_refine_ls_weighting_details 'w=1/[\s^2^(Fo^2^)+(0.1313P)^2^+9.2561P] where P=(Fo^2^+2Fc^2^)/3'
_refine_ls_weighting_scheme calc
_refine_ls_wR_factor_gt 0.2489
_refine_ls_wR_factor_ref 0.2674
_reflns_Friedel_coverage 0.000
_reflns_number_gt 8592
_reflns_number_total 13794
_reflns_threshold_expression 'I > 2\s(I)'
_cod_data_source_file c7cc06074b5.cif
_cod_data_source_block DMOF3_apohost
_cod_original_cell_volume 2840.4(11)
_cod_database_code 7120593
_shelx_shelxl_version_number 2016/6
_shelx_space_group_comment
;
The symmetry employed for this shelxl refinement is uniquely defined
by the following loop, which should always be used as a source of
symmetry information in preference to the above space-group names.
They are only intended as comments.
;
_shelx_estimated_absorpt_t_min 0.825
_shelx_estimated_absorpt_t_max 0.946

loop_
_space_group_symop_operation_xyz
'x, y, z'
'-x, -y, -z'

loop_
_atom_site_label
_atom_site_type_symbol
_atom_site_fract_x
_atom_site_fract_y
_atom_site_fract_z
_atom_site_U_iso_or_equiv
_atom_site_adp_type
_atom_site_occupancy
_atom_site_site_symmetry_order
_atom_site_calc_flag
_atom_site_refinement_flags_posn
_atom_site_refinement_flags_adp
_atom_site_refinement_flags_occupancy
_atom_site_disorder_assembly
_atom_site_disorder_group
Zn1 Zn 1.03341(5) 1.02028(5) 0.78808(4) 0.03376(19) Uani 1 1 d . . . . .
Zn2 Zn 0.87733(6) 0.93801(5) 0.62518(4) 0.03471(19) Uani 1 1 d . . . . .
S1 S 0.19485(14) 0.87797(13) 0.17523(10) 0.0441(4) Uani 1 1 d . . . . .
S2 S 0.58223(14) 0.84870(14) 0.24693(10) 0.0480(4) Uani 1 1 d . . . . .
O6 O 0.8782(3) 0.9152(3) 0.8112(2) 0.0351(9) Uani 1 1 d . . . . .
O4 O 0.9856(4) 1.0812(3) 0.5662(3) 0.0444(10) Uani 1 1 d . . . . .
O5 O 0.9624(4) 1.0869(3) 0.6918(3) 0.0407(10) Uani 1 1 d . . . . .
O10 O 0.0551(3) 0.1579(3) 0.8593(2) 0.0349(9) Uani 1 1 d . . . . .
O9 O 0.1835(3) 0.1595(3) 0.7823(2) 0.0377(9) Uani 1 1 d . . . . .
F5 F 0.2536(4) 0.4579(4) 0.3278(3) 0.0749(14) Uani 1 1 d . . . . .
O1 O 1.0811(4) 1.9361(3) 0.7102(2) 0.0414(10) Uani 1 1 d . . . . .
N1 N 0.0867(5) 0.9523(4) -0.1152(3) 0.0511(9) Uani 1 1 d . . . . .
O2 O 0.9495(4) 1.8397(3) 0.6235(2) 0.0391(9) Uani 1 1 d . . . . .
O7 O 0.7650(3) 0.8805(3) 0.7060(2) 0.0390(9) Uani 1 1 d . . . . .
F3 F 0.2061(5) 0.3825(4) 0.1312(3) 0.0733(13) Uani 1 1 d . . . . .
F1 F 0.0748(4) 0.4674(3) 0.1091(3) 0.0698(13) Uani 1 1 d . . . . .
C41 C 0.1651(5) 0.7109(5) 0.0952(4) 0.0408(14) Uani 1 1 d . . . . .
H41 H 0.147426 0.659828 0.053235 0.049 Uiso 1 1 calc R U . . .
F4 F 0.1102(4) 0.3178(3) 0.2345(3) 0.0698(13) Uani 1 1 d . . . . .
C55 C 0.7962(5) 0.9311(5) 0.4624(4) 0.0403(13) Uani 1 1 d . . . . .
H55 H 0.868147 0.985310 0.456885 0.048 Uiso 1 1 calc R U . . .
C34 C 0.4049(6) 0.6785(5) 0.2501(4) 0.0455(15) Uani 1 1 d . . . . .
C42 C 0.1629(5) 0.8092(5) 0.0874(4) 0.0393(13) Uani 1 1 d . . . . .
O8 O 0.4258(4) 0.6151(3) 0.9537(3) 0.0525(12) Uani 1 1 d . . . . .
F6 F 0.3592(4) 0.4487(4) 0.2385(3) 0.0758(14) Uani 1 1 d . . . . .
C18 C 0.4967(6) 0.7141(5) 0.8388(4) 0.0523(17) Uani 1 1 d . . . . .
H18 H 0.424193 0.692215 0.817653 0.063 Uiso 1 1 calc R U . . .
C15 C 0.7848(4) 0.8740(4) 0.7773(3) 0.0307(11) Uani 1 1 d . . . . .
C10 C 1.0036(5) 1.1338(4) 0.6290(4) 0.0369(13) Uani 1 1 d . . . . .
N2 N 0.7684(4) 0.8923(4) 0.5332(3) 0.0441(12) Uani 1 1 d . . . . .
C33 C 0.4558(6) 0.6905(5) 0.3248(4) 0.0478(16) Uani 1 1 d . . . . .
H33 H 0.425746 0.640580 0.365519 0.057 Uiso 1 1 calc R U . . .
C21 C 0.3974(5) 0.4661(5) 0.8666(4) 0.0422(14) Uani 1 1 d . . . . .
H21 H 0.470016 0.500764 0.848915 0.051 Uiso 1 1 calc R U . . .
C20 C 0.3607(5) 0.5154(4) 0.9212(3) 0.0388(13) Uani 1 1 d . . . . .
C43 C 0.1377(7) 0.8570(5) 0.0172(4) 0.0606(12) Uani 1 1 d . . . . .
C35 C 0.2996(5) 0.5906(5) 0.2288(4) 0.0423(14) Uani 1 1 d . . . . .
C24 C 0.1502(5) 0.2043(4) 0.8330(3) 0.0329(12) Uani 1 1 d . . . . .
C13 C 1.2473(7) 1.7417(5) 0.6713(7) 0.0768(14) Uani 1 1 d . . . . .
H13 H 1.319775 1.760446 0.691532 0.092 Uiso 1 1 calc R U . . .
C22 C 0.3275(5) 0.3643(4) 0.8369(4) 0.0369(12) Uani 1 1 d . . . . .
H22 H 0.351586 0.330118 0.797792 0.044 Uiso 1 1 calc R U . . .
C47 C 0.1370(6) 0.9563(5) 0.0203(4) 0.0511(9) Uani 1 1 d . . . . .
H47 H 0.152531 0.995464 0.068693 0.061 Uiso 1 1 calc R U . . .
F2 F 0.0377(4) 0.4662(4) 0.2311(3) 0.0717(13) Uani 1 1 d . . . . .
C31 C 0.6246(6) 0.8190(7) 0.4029(5) 0.0635(13) Uani 1 1 d . . . . .
C46 C 0.1137(6) 1.0001(5) -0.0467(4) 0.0511(9) Uani 1 1 d . . . . .
H46 H 0.117763 1.071080 -0.042606 0.061 Uiso 1 1 calc R U . . .
C23 C 0.2236(5) 0.3139(4) 0.8646(3) 0.0318(11) Uani 1 1 d . . . . .
C27 C 0.6185(5) 0.7131(5) 0.9437(4) 0.0399(13) Uani 1 1 d . . . . .
H27 H 0.629800 0.689759 0.994299 0.048 Uiso 1 1 calc R U . . .
C25 C 0.1870(5) 0.3638(5) 0.9203(4) 0.0396(13) Uani 1 1 d . . . . .
H25 H 0.114768 0.328836 0.938572 0.048 Uiso 1 1 calc R U . . .
C40 C 0.1964(5) 0.6920(5) 0.1722(4) 0.0419(14) Uani 1 1 d . . . . .
C17 C 0.5861(5) 0.7800(5) 0.7947(4) 0.0457(15) Uani 1 1 d . . . . .
H17 H 0.574413 0.802465 0.743885 0.055 Uiso 1 1 calc R U . . .
C56 C 0.4648(6) 0.7592(6) 0.1991(3) 0.0490(16) Uani 1 1 d D . . . .
C19 C 0.5130(5) 0.6819(5) 0.9106(4) 0.0426(14) Uani 1 1 d . . . . .
C48 C 0.2134(5) 0.7757(5) 0.2231(4) 0.0411(14) Uani 1 1 d . . . . .
C2 C 1.0936(5) 1.7861(4) 0.6502(4) 0.0428(14) Uani 1 1 d . . . . .
C3 C 1.0391(6) 1.6884(5) 0.6094(4) 0.0481(16) Uani 1 1 d . . . . .
H3 H 0.967266 1.668967 0.587625 0.058 Uiso 1 1 calc R U . . .
C28 C 0.7055(5) 0.7787(4) 0.9008(3) 0.0365(13) Uani 1 1 d . . . . .
H28 H 0.777680 0.802154 0.922896 0.044 Uiso 1 1 calc R U . . .
C9 C 1.0704(6) 1.2526(5) 0.6288(4) 0.0449(9) Uani 1 1 d . . . . .
C1 C 1.0373(5) 1.8595(4) 0.6625(3) 0.0380(13) Uani 1 1 d . . . . .
C4 C 1.0916(6) 1.6198(5) 0.6010(5) 0.0581(19) Uani 1 1 d . . . . .
H4 H 1.055267 1.553306 0.573072 0.070 Uiso 1 1 calc R U . . .
C38 C 0.1209(6) 0.4850(5) 0.1826(4) 0.0496(16) Uani 1 1 d . . . . .
O3 O 1.2501(5) 1.5827(4) 0.6215(4) 0.0768(14) Uani 1 1 d . . . . .
C26 C 0.2566(5) 0.4656(5) 0.9494(4) 0.0437(15) Uani 1 1 d . . . . .
H26 H 0.232705 0.500308 0.988188 0.052 Uiso 1 1 calc R U . . .
C11 C 1.0716(6) 1.3146(5) 0.6935(4) 0.0449(9) Uani 1 1 d . . . . .
H11 H 1.032600 1.281451 0.738675 0.054 Uiso 1 1 calc R U . . .
C39 C 0.2115(5) 0.5957(5) 0.1938(4) 0.0422(14) Uani 1 1 d . . . . .
C12 C 1.1307(6) 1.4268(5) 0.6920(5) 0.0592(11) Uani 1 1 d . . . . .
H12 H 1.132690 1.471255 0.735577 0.071 Uiso 1 1 calc R U . . .
C54 C 0.7301(5) 0.8995(5) 0.3974(4) 0.0424(14) Uani 1 1 d . . . . .
H54 H 0.755196 0.931682 0.348369 0.051 Uiso 1 1 calc R U . . .
C36 C 0.2773(6) 0.4766(6) 0.2501(4) 0.0533(17) Uani 1 1 d . . . . .
C14 C 1.1962(7) 1.8119(5) 0.6821(6) 0.070(2) Uani 1 1 d . . . . .
H14 H 1.232824 1.877103 0.711479 0.084 Uiso 1 1 calc R U . . .
C8 C 1.1275(6) 1.2988(5) 0.5629(4) 0.0449(9) Uani 1 1 d . . . . .
H8 H 1.125493 1.255196 0.518787 0.054 Uiso 1 1 calc R U . . .
C32 C 0.5509(6) 0.7785(6) 0.3341(4) 0.0468(15) Uani 1 1 d . . . . .
C6 C 1.1867(6) 1.4707(5) 0.6237(5) 0.0592(11) Uani 1 1 d . . . . .
C30 C 0.5969(6) 0.7758(7) 0.4769(4) 0.0635(13) Uani 1 1 d . . . . .
H30 H 0.526586 0.719513 0.483943 0.076 Uiso 1 1 calc R U . . .
C5 C 1.1922(7) 1.6464(5) 0.6317(7) 0.0768(14) Uani 1 1 d . . . . .
C29 C 0.6680(6) 0.8124(7) 0.5387(5) 0.0635(13) Uani 1 1 d . . . . .
H29 H 0.646410 0.780372 0.588238 0.076 Uiso 1 1 calc R U . . .
C7 C 1.1879(6) 1.4097(5) 0.5617(5) 0.0592(11) Uani 1 1 d . . . . .
H7 H 1.229589 1.442307 0.517474 0.071 Uiso 1 1 calc R U . . .
C44 C 0.1093(7) 0.8049(5) -0.0540(4) 0.0606(12) Uani 1 1 d . . . . .
H44 H 0.106266 0.734465 -0.059660 0.073 Uiso 1 1 calc R U . . .
C45 C 0.0849(7) 0.8540(5) -0.1175(4) 0.0606(12) Uani 1 1 d . . . . .
H45 H 0.065490 0.815282 -0.166123 0.073 Uiso 1 1 calc R U . . .
C53 C 0.4474(18) 0.781(2) 0.1149(6) 0.065(3) Uani 0.53(3) 1 d D . P A 1
H53 H 0.380221 0.740414 0.087040 0.078 Uiso 0.53(3) 1 calc R U P A 1
C16 C 0.6905(5) 0.8113(4) 0.8262(3) 0.0342(12) Uani 1 1 d . . . . .
C49 C 0.2364(7) 0.7856(6) 0.3100(4) 0.0544(18) Uani 1 1 d . . . . .
H49A H 0.168866 0.777368 0.336457 0.065 Uiso 1 1 calc R U . . .
H49B H 0.255235 0.725782 0.326965 0.065 Uiso 1 1 calc R U . . .
C37 C 0.1739(7) 0.4086(6) 0.2003(5) 0.0544(17) Uani 1 1 d . . . . .
C50 C 0.3271(9) 0.8898(7) 0.3366(5) 0.081(3) Uani 1 1 d . . . . .
H50A H 0.337235 0.890268 0.393816 0.121 Uiso 1 1 calc R U . . .
H50B H 0.394920 0.897900 0.311955 0.121 Uiso 1 1 calc R U . . .
H50C H 0.308424 0.949562 0.321462 0.121 Uiso 1 1 calc R U . . .
C52 C 0.5402(19) 0.8693(13) 0.0764(9) 0.062(6) Uani 0.53(3) 1 d D . P A 1
H52A H 0.518711 0.875567 0.021777 0.093 Uiso 0.53(3) 1 calc R U P A 1
H52B H 0.557926 0.937572 0.104596 0.093 Uiso 0.53(3) 1 calc R U P A 1
H52C H 0.604500 0.852624 0.077607 0.093 Uiso 0.53(3) 1 calc R U P A 1
C51 C 0.4640(18) 0.8708(12) 0.0833(10) 0.057(6) Uani 0.47(3) 1 d D . P A 2
H51A H 0.451300 0.867487 0.026259 0.085 Uiso 0.47(3) 1 calc R U P A 2
H51B H 0.412526 0.894117 0.108357 0.085 Uiso 0.47(3) 1 calc R U P A 2
H51C H 0.539179 0.922212 0.096604 0.085 Uiso 0.47(3) 1 calc R U P A 2
C53A C 0.447(2) 0.7614(13) 0.1121(5) 0.065(3) Uani 0.47(3) 1 d D . P A 2
H53A H 0.427063 0.699877 0.078613 0.078 Uiso 0.47(3) 1 calc R U P A 2

loop_
_atom_site_aniso_label
_atom_site_aniso_U_11
_atom_site_aniso_U_22
_atom_site_aniso_U_33
_atom_site_aniso_U_23
_atom_site_aniso_U_13
_atom_site_aniso_U_12
Zn1 0.0388(4) 0.0184(3) 0.0378(4) -0.0032(2) -0.0065(3) 0.0061(3)
Zn2 0.0422(4) 0.0213(3) 0.0355(4) 0.0006(2) -0.0079(3) 0.0086(3)
S1 0.0564(10) 0.0370(8) 0.0451(9) -0.0100(6) -0.0170(7) 0.0270(7)
S2 0.0479(9) 0.0470(9) 0.0485(9) 0.0024(7) -0.0097(7) 0.0199(7)
O6 0.039(2) 0.0215(17) 0.039(2) -0.0013(15) -0.0087(17) 0.0078(16)
O4 0.062(3) 0.0249(19) 0.041(2) -0.0024(17) -0.012(2) 0.0145(19)
O5 0.048(2) 0.0255(19) 0.048(2) -0.0002(17) -0.0003(19) 0.0149(18)
O10 0.032(2) 0.0194(17) 0.047(2) 0.0002(16) -0.0063(17) 0.0053(15)
O9 0.040(2) 0.0192(17) 0.049(2) -0.0044(16) -0.0025(18) 0.0082(16)
F5 0.093(4) 0.070(3) 0.063(3) 0.012(2) -0.010(3) 0.036(3)
O1 0.051(3) 0.0187(18) 0.045(2) -0.0067(16) -0.0044(19) 0.0060(17)
N1 0.078(3) 0.0310(17) 0.045(2) -0.0071(14) -0.0128(18) 0.0242(18)
O2 0.057(3) 0.0228(18) 0.038(2) -0.0009(16) -0.0072(19) 0.0178(18)
O7 0.041(2) 0.030(2) 0.037(2) 0.0018(16) -0.0047(17) 0.0054(17)
F3 0.111(4) 0.054(3) 0.067(3) -0.004(2) 0.006(3) 0.047(3)
F1 0.090(3) 0.041(2) 0.072(3) -0.010(2) -0.030(2) 0.023(2)
C41 0.048(4) 0.032(3) 0.042(3) -0.008(2) -0.014(3) 0.017(3)
F4 0.084(3) 0.041(2) 0.077(3) 0.011(2) -0.007(2) 0.020(2)
C55 0.035(3) 0.040(3) 0.043(3) 0.002(3) -0.001(3) 0.013(3)
C34 0.058(4) 0.041(3) 0.047(4) 0.000(3) -0.010(3) 0.031(3)
C42 0.048(3) 0.034(3) 0.043(3) -0.010(2) -0.012(3) 0.024(3)
O8 0.057(3) 0.030(2) 0.050(3) -0.0166(19) 0.005(2) -0.002(2)
F6 0.073(3) 0.053(3) 0.116(4) 0.000(3) -0.002(3) 0.041(2)
C18 0.039(3) 0.040(3) 0.061(4) -0.004(3) -0.008(3) 0.001(3)
C15 0.034(3) 0.014(2) 0.041(3) 0.000(2) -0.002(2) 0.007(2)
C10 0.039(3) 0.022(2) 0.048(3) 0.001(2) -0.013(3) 0.012(2)
N2 0.046(3) 0.038(3) 0.042(3) 0.007(2) -0.008(2) 0.011(2)
C33 0.051(4) 0.039(3) 0.050(4) 0.005(3) -0.013(3) 0.015(3)
C21 0.036(3) 0.028(3) 0.052(4) -0.003(3) 0.004(3) 0.003(2)
C20 0.048(3) 0.019(2) 0.037(3) -0.006(2) -0.002(3) 0.002(2)
C43 0.097(4) 0.0333(19) 0.049(2) -0.0132(17) -0.028(2) 0.027(2)
C35 0.047(4) 0.038(3) 0.042(3) -0.002(3) -0.011(3) 0.018(3)
C24 0.037(3) 0.020(2) 0.039(3) 0.000(2) -0.012(2) 0.010(2)
C13 0.062(2) 0.0197(15) 0.143(4) 0.001(2) -0.008(3) 0.0122(16)
C22 0.039(3) 0.029(3) 0.041(3) -0.004(2) 0.002(2) 0.012(2)
C47 0.078(3) 0.0310(17) 0.045(2) -0.0071(14) -0.0128(18) 0.0242(18)
F2 0.058(3) 0.054(3) 0.102(4) -0.001(2) 0.008(3) 0.022(2)
C31 0.049(2) 0.065(3) 0.054(2) 0.013(2) -0.0145(19) 0.002(2)
C46 0.078(3) 0.0310(17) 0.045(2) -0.0071(14) -0.0128(18) 0.0242(18)
C23 0.036(3) 0.022(2) 0.033(3) -0.001(2) -0.004(2) 0.009(2)
C27 0.050(4) 0.027(3) 0.037(3) -0.001(2) -0.002(3) 0.010(3)
C25 0.036(3) 0.030(3) 0.044(3) -0.002(2) 0.003(3) 0.006(2)
C40 0.044(3) 0.033(3) 0.051(4) -0.004(3) -0.015(3) 0.019(3)
C17 0.041(3) 0.039(3) 0.047(4) 0.008(3) -0.008(3) 0.007(3)
C56 0.053(4) 0.056(4) 0.048(4) -0.011(3) -0.010(3) 0.034(3)
C19 0.045(3) 0.025(3) 0.041(3) -0.007(2) 0.002(3) -0.001(2)
C48 0.050(4) 0.040(3) 0.041(3) -0.005(3) -0.013(3) 0.027(3)
C2 0.051(4) 0.015(2) 0.058(4) 0.001(2) -0.002(3) 0.009(2)
C3 0.059(4) 0.027(3) 0.056(4) -0.006(3) -0.008(3) 0.017(3)
C28 0.039(3) 0.025(3) 0.040(3) -0.005(2) -0.009(2) 0.009(2)
C9 0.056(2) 0.0226(16) 0.056(2) -0.0008(14) -0.0087(18) 0.0177(15)
C1 0.055(4) 0.017(2) 0.036(3) 0.004(2) -0.004(3) 0.010(2)
C4 0.063(5) 0.024(3) 0.085(5) -0.009(3) -0.004(4) 0.017(3)
C38 0.056(4) 0.036(3) 0.052(4) -0.007(3) -0.010(3) 0.016(3)
O3 0.062(2) 0.0197(15) 0.143(4) 0.001(2) -0.008(3) 0.0122(16)
C26 0.042(3) 0.030(3) 0.050(4) -0.011(3) 0.006(3) 0.006(3)
C11 0.056(2) 0.0226(16) 0.056(2) -0.0008(14) -0.0087(18) 0.0177(15)
C39 0.050(4) 0.037(3) 0.045(3) -0.005(3) -0.006(3) 0.024(3)
C12 0.061(3) 0.0238(18) 0.090(3) -0.0033(18) -0.008(2) 0.0149(18)
C54 0.035(3) 0.051(4) 0.040(3) 0.012(3) 0.001(3) 0.017(3)
C36 0.062(4) 0.050(4) 0.052(4) 0.008(3) -0.004(3) 0.027(4)
C14 0.068(5) 0.022(3) 0.108(7) -0.014(4) -0.027(5) 0.011(3)
C8 0.056(2) 0.0226(16) 0.056(2) -0.0008(14) -0.0087(18) 0.0177(15)
C32 0.052(4) 0.047(4) 0.042(3) 0.004(3) -0.009(3) 0.023(3)
C6 0.061(3) 0.0238(18) 0.090(3) -0.0033(18) -0.008(2) 0.0149(18)
C30 0.049(2) 0.065(3) 0.054(2) 0.013(2) -0.0145(19) 0.002(2)
C5 0.062(2) 0.0197(15) 0.143(4) 0.001(2) -0.008(3) 0.0122(16)
C29 0.049(2) 0.065(3) 0.054(2) 0.013(2) -0.0145(19) 0.002(2)
C7 0.061(3) 0.0238(18) 0.090(3) -0.0033(18) -0.008(2) 0.0149(18)
C44 0.097(4) 0.0333(19) 0.049(2) -0.0132(17) -0.028(2) 0.027(2)
C45 0.097(4) 0.0333(19) 0.049(2) -0.0132(17) -0.028(2) 0.027(2)
C53 0.061(5) 0.068(8) 0.057(5) 0.005(4) -0.014(4) 0.018(6)
C16 0.036(3) 0.017(2) 0.045(3) -0.003(2) -0.002(2) 0.006(2)
C49 0.067(5) 0.058(4) 0.049(4) -0.016(3) -0.020(3) 0.039(4)
C37 0.065(5) 0.037(3) 0.060(4) 0.000(3) 0.002(4) 0.021(3)
C50 0.109(8) 0.072(6) 0.068(5) -0.024(4) -0.046(5) 0.049(6)
C52 0.083(15) 0.067(10) 0.044(8) 0.004(7) 0.002(8) 0.039(9)
C51 0.056(13) 0.044(8) 0.060(10) 0.012(7) -0.012(8) 0.012(7)
C53A 0.061(5) 0.068(8) 0.057(5) 0.005(4) -0.014(4) 0.018(6)

loop_
_atom_type_symbol
_atom_type_description
_atom_type_scat_dispersion_real
_atom_type_scat_dispersion_imag
_atom_type_scat_source
C C 0.0033 0.0016 'International Tables Vol C Tables 4.2.6.8 and 6.1.1.4'
H H 0.0000 0.0000 'International Tables Vol C Tables 4.2.6.8 and 6.1.1.4'
N N 0.0061 0.0033 'International Tables Vol C Tables 4.2.6.8 and 6.1.1.4'
O O 0.0106 0.0060 'International Tables Vol C Tables 4.2.6.8 and 6.1.1.4'
F F 0.0171 0.0103 'International Tables Vol C Tables 4.2.6.8 and 6.1.1.4'
S S 0.1246 0.1234 'International Tables Vol C Tables 4.2.6.8 and 6.1.1.4'
Zn Zn 0.2839 1.4301 'International Tables Vol C Tables 4.2.6.8 and 6.1.1.4'

loop_
_geom_angle_atom_site_label_1
_geom_angle_atom_site_label_2
_geom_angle_atom_site_label_3
_geom_angle
_geom_angle_site_symmetry_1
_geom_angle_site_symmetry_3
O6 Zn1 O1 102.91(16) . 1_545
O6 Zn1 O9 164.18(16) . 1_665
O1 Zn1 O9 92.76(16) 1_545 1_665
O6 Zn1 N1 87.1(2) . 1_656
O1 Zn1 N1 91.0(2) 1_545 1_656
O9 Zn1 N1 94.9(2) 1_665 1_656
O6 Zn1 O10 102.54(16) . 1_665
O1 Zn1 O10 154.55(16) 1_545 1_665
O9 Zn1 O10 61.81(15) 1_665 1_665
N1 Zn1 O10 90.31(18) 1_656 1_665
O6 Zn1 O5 88.14(16) . .
O1 Zn1 O5 92.27(16) 1_545 .
O9 Zn1 O5 89.11(16) 1_665 .
N1 Zn1 O5 174.7(2) 1_656 .
O10 Zn1 O5 88.48(15) 1_665 .
O6 Zn1 C24 133.60(19) . 1_665
O1 Zn1 C24 123.48(19) 1_545 1_665
O9 Zn1 C24 30.76(18) 1_665 1_665
N1 Zn1 C24 92.15(19) 1_656 1_665
O10 Zn1 C24 31.07(18) 1_665 1_665
O5 Zn1 C24 89.49(16) . 1_665
O2 Zn2 O7 105.08(17) 1_545 .
O2 Zn2 N2 105.6(2) 1_545 .
O7 Zn2 N2 94.9(2) . .
O2 Zn2 O4 105.49(18) 1_545 .
O7 Zn2 O4 145.35(17) . .
N2 Zn2 O4 92.30(19) . .
O2 Zn2 O5 116.04(17) 1_545 .
O7 Zn2 O5 91.54(17) . .
N2 Zn2 O5 134.49(19) . .
O4 Zn2 O5 60.34(16) . .
O2 Zn2 C10 115.08(19) 1_545 .
O7 Zn2 C10 119.3(2) . .
N2 Zn2 C10 114.4(2) . .
O4 Zn2 C10 29.89(18) . .
O5 Zn2 C10 30.48(18) . .
C42 S1 C48 93.0(3) . .
C56 S2 C32 92.9(3) . .
C15 O6 Zn1 139.1(4) . .
C10 O4 Zn2 90.1(4) . .
C10 O5 Zn2 89.4(3) . .
C10 O5 Zn1 130.7(4) . .
Zn2 O5 Zn1 97.43(15) . .
C24 O10 Zn1 88.0(3) . 1_445
C24 O9 Zn1 89.0(3) . 1_445
C1 O1 Zn1 137.9(5) . 1_565
C46 N1 C45 114.3(6) . .
C46 N1 Zn1 122.2(4) . 1_454
C45 N1 Zn1 123.2(5) . 1_454
C1 O2 Zn2 121.6(4) . 1_565
C15 O7 Zn2 125.1(4) . .
C42 C41 C40 113.5(5) . .
C42 C41 H41 123.2 . .
C40 C41 H41 123.2 . .
N2 C55 C54 124.8(6) . .
N2 C55 H55 117.6 . .
C54 C55 H55 117.6 . .
C56 C34 C33 113.0(6) . .
C56 C34 C35 123.9(6) . .
C33 C34 C35 123.2(6) . .
C41 C42 C43 128.7(6) . .
C41 C42 S1 110.6(5) . .
C43 C42 S1 120.7(4) . .
C20 O8 C19 117.0(5) . .
C19 C18 C17 120.6(6) . .
C19 C18 H18 119.7 . .
C17 C18 H18 119.7 . .
O7 C15 O6 125.6(5) . .
O7 C15 C16 117.2(5) . .
O6 C15 C16 117.2(5) . .
O4 C10 O5 120.0(5) . .
O4 C10 C9 119.3(6) . .
O5 C10 C9 120.6(6) . .
O4 C10 Zn2 60.0(3) . .
O5 C10 Zn2 60.1(3) . .
C9 C10 Zn2 174.8(4) . .
C55 N2 C29 116.3(6) . .
C55 N2 Zn2 121.5(4) . .
C29 N2 Zn2 121.8(4) . .
C32 C33 C34 114.5(6) . .
C32 C33 H33 122.7 . .
C34 C33 H33 122.7 . .
C20 C21 C22 119.5(6) . .
C20 C21 H21 120.2 . .
C22 C21 H21 120.2 . .
C21 C20 O8 122.5(6) . .
C21 C20 C26 121.4(5) . .
O8 C20 C26 116.0(5) . .
C47 C43 C44 115.7(6) . .
C47 C43 C42 121.0(6) . .
C44 C43 C42 123.3(6) . .
C39 C35 C34 128.6(6) . .
C39 C35 C36 111.0(6) . .
C34 C35 C36 120.4(6) . .
O9 C24 O10 121.2(5) . .
O9 C24 C23 120.1(5) . .
O10 C24 C23 118.7(5) . .
O9 C24 Zn1 60.3(3) . 1_445
O10 C24 Zn1 61.0(3) . 1_445
C23 C24 Zn1 176.6(4) . 1_445
C5 C13 C14 119.5(8) . .
C5 C13 H13 120.2 . .
C14 C13 H13 120.2 . .
C23 C22 C21 119.5(6) . .
C23 C22 H22 120.2 . .
C21 C22 H22 120.2 . .
C43 C47 C46 120.0(6) . .
C43 C47 H47 120.0 . .
C46 C47 H47 120.0 . .
C30 C31 C54 115.7(6) . .
C30 C31 C32 122.4(7) . .
C54 C31 C32 121.8(7) . .
N1 C46 C47 125.5(6) . .
N1 C46 H46 117.3 . .
C47 C46 H46 117.3 . .
C22 C23 C25 120.7(5) . .
C22 C23 C24 118.9(5) . .
C25 C23 C24 120.3(5) . .
C28 C27 C19 118.0(6) . .
C28 C27 H27 121.0 . .
C19 C27 H27 121.0 . .
C23 C25 C26 119.6(6) . .
C23 C25 H25 120.2 . .
C26 C25 H25 120.2 . .
C48 C40 C41 112.4(5) . .
C48 C40 C39 123.9(6) . .
C41 C40 C39 123.7(6) . .
C16 C17 C18 119.1(6) . .
C16 C17 H17 120.5 . .
C18 C17 H17 120.5 . .
C34 C56 C53A 127.5(10) . .
C34 C56 C53 133.4(10) . .
C34 C56 S2 109.6(4) . .
C53A C56 S2 121.9(11) . .
C53 C56 S2 117.0(9) . .
C18 C19 O8 121.0(6) . .
C18 C19 C27 121.2(6) . .
O8 C19 C27 117.8(6) . .
C40 C48 C49 130.3(6) . .
C40 C48 S1 110.5(5) . .
C49 C48 S1 119.1(5) . .
C14 C2 C3 119.6(6) . .
C14 C2 C1 120.3(6) . .
C3 C2 C1 120.1(6) . .
C4 C3 C2 119.1(7) . .
C4 C3 H3 120.5 . .
C2 C3 H3 120.5 . .
C27 C28 C16 121.7(6) . .
C27 C28 H28 119.2 . .
C16 C28 H28 119.2 . .
C8 C9 C11 121.3(6) . .
C8 C9 C10 119.1(6) . .
C11 C9 C10 119.5(6) . .
O1 C1 O2 124.7(6) . .
O1 C1 C2 117.6(6) . .
O2 C1 C2 117.7(5) . .
C5 C4 C3 120.7(7) . .
C5 C4 H4 119.6 . .
C3 C4 H4 119.6 . .
F2 C38 F1 105.5(6) . .
F2 C38 C39 113.0(6) . .
F1 C38 C39 112.7(6) . .
F2 C38 C37 109.8(6) . .
F1 C38 C37 111.0(6) . .
C39 C38 C37 105.0(6) . .
C5 O3 C6 115.2(6) . .
C20 C26 C25 119.2(6) . .
C20 C26 H26 120.4 . .
C25 C26 H26 120.4 . .
C9 C11 C12 119.5(7) . .
C9 C11 H11 120.2 . .
C12 C11 H11 120.2 . .
C35 C39 C40 127.6(6) . .
C35 C39 C38 110.7(6) . .
C40 C39 C38 121.6(6) . .
C6 C12 C11 117.4(7) . .
C6 C12 H12 121.3 . .
C11 C12 H12 121.3 . .
C55 C54 C31 119.3(6) . .
C55 C54 H54 120.4 . .
C31 C54 H54 120.4 . .
F6 C36 F5 105.8(6) . .
F6 C36 C35 114.8(6) . .
F5 C36 C35 111.6(6) . .
F6 C36 C37 112.6(6) . .
F5 C36 C37 108.3(6) . .
C35 C36 C37 103.6(5) . .
C2 C14 C13 119.8(7) . .
C2 C14 H14 120.1 . .
C13 C14 H14 120.1 . .
C9 C8 C7 119.4(7) . .
C9 C8 H8 120.3 . .
C7 C8 H8 120.3 . .
C33 C32 C31 130.3(6) . .
C33 C32 S2 110.0(5) . .
C31 C32 S2 119.7(5) . .
C7 C6 C12 122.8(7) . .
C7 C6 O3 118.2(8) . .
C12 C6 O3 118.8(7) . .
C29 C30 C31 121.0(7) . .
C29 C30 H30 119.5 . .
C31 C30 H30 119.5 . .
C4 C5 C13 121.3(8) . .
C4 C5 O3 122.7(7) . .
C13 C5 O3 115.9(8) . .
C30 C29 N2 122.8(7) . .
C30 C29 H29 118.6 . .
N2 C29 H29 118.6 . .
C6 C7 C8 119.5(8) . .
C6 C7 H7 120.3 . .
C8 C7 H7 120.3 . .
C43 C44 C45 120.3(6) . .
C43 C44 H44 119.8 . .
C45 C44 H44 119.8 . .
N1 C45 C44 124.2(6) . .
N1 C45 H45 117.9 . .
C44 C45 H45 117.9 . .
C56 C53 C52 117.3(12) . .
C56 C53 H53 121.3 . .
C52 C53 H53 121.3 . .
C17 C16 C28 119.5(6) . .
C17 C16 C15 118.9(5) . .
C28 C16 C15 121.6(5) . .
C50 C49 C48 114.2(7) . .
C50 C49 H49A 108.7 . .
C48 C49 H49A 108.7 . .
C50 C49 H49B 108.7 . .
C48 C49 H49B 108.7 . .
H49A C49 H49B 107.6 . .
F4 C37 F3 108.2(6) . .
F4 C37 C38 115.1(7) . .
F3 C37 C38 107.9(6) . .
F4 C37 C36 113.1(6) . .
F3 C37 C36 108.0(6) . .
C38 C37 C36 104.3(6) . .
C49 C50 H50A 109.5 . .
C49 C50 H50B 109.5 . .
H50A C50 H50B 109.5 . .
C49 C50 H50C 109.5 . .
H50A C50 H50C 109.5 . .
H50B C50 H50C 109.5 . .
C53 C52 H52A 109.5 . .
C53 C52 H52B 109.5 . .
H52A C52 H52B 109.5 . .
C53 C52 H52C 109.5 . .
H52A C52 H52C 109.5 . .
H52B C52 H52C 109.5 . .
C53A C51 H51A 109.5 . .
C53A C51 H51B 109.5 . .
H51A C51 H51B 109.5 . .
C53A C51 H51C 109.5 . .
H51A C51 H51C 109.5 . .
H51B C51 H51C 109.5 . .
C56 C53A C51 113.0(11) . .
C56 C53A H53A 123.5 . .
C51 C53A H53A 123.5 . .

loop_
_geom_bond_atom_site_label_1
_geom_bond_atom_site_label_2
_geom_bond_distance
_geom_bond_site_symmetry_2
Zn1 O6 2.034(4) .
Zn1 O1 2.036(4) 1_545
Zn1 O9 2.127(4) 1_665
Zn1 N1 2.139(6) 1_656
Zn1 O10 2.143(4) 1_665
Zn1 O5 2.248(4) .
Zn1 C24 2.449(5) 1_665
Zn2 O2 1.954(4) 1_545
Zn2 O7 1.987(4) .
Zn2 N2 2.019(5) .
Zn2 O4 2.166(4) .
Zn2 O5 2.169(4) .
Zn2 C10 2.501(6) .
S1 C42 1.709(6) .
S1 C48 1.720(6) .
S2 C56 1.720(7) .
S2 C32 1.737(7) .
O6 C15 1.261(7) .
O4 C10 1.246(7) .
O5 C10 1.269(7) .
O10 C24 1.265(7) .
O9 C24 1.253(7) .
F5 C36 1.371(8) .
O1 C1 1.247(7) .
N1 C46 1.300(8) .
N1 C45 1.332(8) .
O2 C1 1.260(7) .
O7 C15 1.247(7) .
F3 C37 1.363(9) .
F1 C38 1.356(8) .
C41 C42 1.360(8) .
C41 C40 1.422(9) .
C41 H41 0.9500 .
F4 C37 1.329(8) .
C55 N2 1.322(8) .
C55 C54 1.349(9) .
C55 H55 0.9500 .
C34 C56 1.390(10) .
C34 C33 1.403(9) .
C34 C35 1.459(9) .
C42 C43 1.461(9) .
O8 C20 1.379(7) .
O8 C19 1.385(8) .
F6 C36 1.324(9) .
C18 C19 1.343(10) .
C18 C17 1.408(9) .
C18 H18 0.9500 .
C15 C16 1.485(8) .
C10 C9 1.493(8) .
N2 C29 1.344(9) .
C33 C32 1.346(9) .
C33 H33 0.9500 .
C21 C20 1.364(9) .
C21 C22 1.397(8) .
C21 H21 0.9500 .
C20 C26 1.380(9) .
C43 C47 1.360(9) .
C43 C44 1.365(9) .
C35 C39 1.335(9) .
C35 C36 1.506(9) .
C24 C23 1.496(7) .
C13 C5 1.363(11) .
C13 C14 1.405(11) .
C13 H13 0.9500 .
C22 C23 1.376(8) .
C22 H22 0.9500 .
C47 C46 1.378(9) .
C47 H47 0.9500 .
F2 C38 1.348(9) .
C31 C30 1.389(10) .
C31 C54 1.394(10) .
C31 C32 1.459(10) .
C46 H46 0.9500 .
C23 C25 1.380(8) .
C27 C28 1.376(9) .
C27 C19 1.397(9) .
C27 H27 0.9500 .
C25 C26 1.393(8) .
C25 H25 0.9500 .
C40 C48 1.369(9) .
C40 C39 1.457(8) .
C17 C16 1.375(8) .
C17 H17 0.9500 .
C56 C53A 1.496(2) .
C56 C53 1.496(2) .
C48 C49 1.498(9) .
C2 C14 1.366(10) .
C2 C3 1.396(8) .
C2 C1 1.501(9) .
C3 C4 1.396(10) .
C3 H3 0.9500 .
C28 C16 1.384(8) .
C28 H28 0.9500 .
C9 C8 1.381(10) .
C9 C11 1.384(9) .
C4 C5 1.333(12) .
C4 H4 0.9500 .
C38 C39 1.504(9) .
C38 C37 1.511(10) .
O3 C5 1.400(10) .
O3 C6 1.410(8) .
C26 H26 0.9500 .
C11 C12 1.403(8) .
C11 H11 0.9500 .
C12 C6 1.402(12) .
C12 H12 0.9500 .
C54 H54 0.9500 .
C36 C37 1.537(11) .
C14 H14 0.9500 .
C8 C7 1.391(9) .
C8 H8 0.9500 .
C6 C7 1.348(11) .
C30 C29 1.344(10) .
C30 H30 0.9500 .
C29 H29 0.9500 .
C7 H7 0.9500 .
C44 C45 1.376(10) .
C44 H44 0.9500 .
C45 H45 0.9500 .
C53 C52 1.501(2) .
C53 H53 0.9500 .
C49 C50 1.495(11) .
C49 H49A 0.9900 .
C49 H49B 0.9900 .
C50 H50A 0.9800 .
C50 H50B 0.9800 .
C50 H50C 0.9800 .
C52 H52A 0.9800 .
C52 H52B 0.9800 .
C52 H52C 0.9800 .
C51 C53A 1.501(2) .
C51 H51A 0.9800 .
C51 H51B 0.9800 .
C51 H51C 0.9800 .
C53A H53A 0.9500 .

loop_
_geom_hbond_atom_site_label_D
_geom_hbond_atom_site_label_H
_geom_hbond_atom_site_label_A
_geom_hbond_distance_DH
_geom_hbond_distance_HA
_geom_hbond_distance_DA
_geom_hbond_angle_DHA
_geom_hbond_site_symmetry_A
C55 H55 O4 0.95 2.40 3.027(8) 123.3 .
C55 H55 O4 0.95 2.52 3.057(8) 115.8 2_776
C21 H21 F6 0.95 2.62 3.534(8) 161.0 2_666
C47 H47 O6 0.95 2.51 3.414(8) 159.2 2_676
C46 H46 O10 0.95 2.38 3.028(8) 125.3 1_564
C54 H54 O1 0.95 2.44 3.231(7) 140.6 2_786
C29 H29 O7 0.95 2.53 3.072(9) 116.3 .
C45 H45 O1 0.95 2.64 3.153(8) 114.3 1_444
C45 H45 F4 0.95 2.55 3.299(9) 136.3 2_565
C53A H53A O8 0.95 2.42 3.285(15) 152.2 1_554

loop_
_geom_torsion_atom_site_label_1
_geom_torsion_atom_site_label_2
_geom_torsion_atom_site_label_3
_geom_torsion_atom_site_label_4
_geom_torsion
_geom_torsion_site_symmetry_1
C40 C41 C42 C43 178.2(7) .
C40 C41 C42 S1 -2.0(8) .
C48 S1 C42 C41 0.8(6) .
C48 S1 C42 C43 -179.3(7) .
Zn2 O7 C15 O6 9.9(8) .
Zn2 O7 C15 C16 -169.3(3) .
Zn1 O6 C15 O7 10.1(9) .
Zn1 O6 C15 C16 -170.7(4) .
Zn2 O4 C10 O5 3.6(6) .
Zn2 O4 C10 C9 -174.1(5) .
Zn2 O5 C10 O4 -3.6(6) .
Zn1 O5 C10 O4 95.6(6) .
Zn2 O5 C10 C9 174.1(5) .
Zn1 O5 C10 C9 -86.6(7) .
Zn1 O5 C10 Zn2 99.3(4) .
C54 C55 N2 C29 2.9(10) .
C54 C55 N2 Zn2 175.6(5) .
C56 C34 C33 C32 1.8(9) .
C35 C34 C33 C32 -177.9(6) .
C22 C21 C20 O8 179.1(6) .
C22 C21 C20 C26 1.7(10) .
C19 O8 C20 C21 23.9(9) .
C19 O8 C20 C26 -158.7(6) .
C41 C42 C43 C47 178.5(8) .
S1 C42 C43 C47 -1.3(12) .
C41 C42 C43 C44 1.4(14) .
S1 C42 C43 C44 -178.4(7) .
C56 C34 C35 C39 -49.0(11) .
C33 C34 C35 C39 130.6(8) .
C56 C34 C35 C36 134.4(7) .
C33 C34 C35 C36 -46.0(10) .
Zn1 O9 C24 O10 -3.0(5) 1_445
Zn1 O9 C24 C23 176.1(4) 1_445
Zn1 O10 C24 O9 3.0(5) 1_445
Zn1 O10 C24 C23 -176.1(4) 1_445
C20 C21 C22 C23 -1.7(9) .
C44 C43 C47 C46 -3.1(13) .
C42 C43 C47 C46 179.6(8) .
C45 N1 C46 C47 -1.4(12) .
Zn1 N1 C46 C47 172.4(6) 1_454
C43 C47 C46 N1 3.2(13) .
C21 C22 C23 C25 1.3(9) .
C21 C22 C23 C24 -179.2(5) .
O9 C24 C23 C22 0.1(8) .
O10 C24 C23 C22 179.3(5) .
O9 C24 C23 C25 179.6(5) .
O10 C24 C23 C25 -1.2(8) .
C22 C23 C25 C26 -0.9(9) .
C24 C23 C25 C26 179.6(6) .
C42 C41 C40 C48 2.5(9) .
C42 C41 C40 C39 -175.9(6) .
C19 C18 C17 C16 -0.2(11) .
C33 C34 C56 C53A 167.6(15) .
C35 C34 C56 C53A -12.7(17) .
C33 C34 C56 C53 178.7(18) .
C35 C34 C56 C53 -2(2) .
C33 C34 C56 S2 -0.9(7) .
C35 C34 C56 S2 178.8(5) .
C32 S2 C56 C34 0.0(5) .
C32 S2 C56 C53A -169.3(12) .
C32 S2 C56 C53 -179.7(15) .
C17 C18 C19 O8 -178.5(6) .
C17 C18 C19 C27 0.4(11) .
C20 O8 C19 C18 60.4(9) .
C20 O8 C19 C27 -118.5(6) .
C28 C27 C19 C18 0.5(10) .
C28 C27 C19 O8 179.4(5) .
C41 C40 C48 C49 173.5(7) .
C39 C40 C48 C49 -8.1(12) .
C41 C40 C48 S1 -1.8(8) .
C39 C40 C48 S1 176.6(5) .
C42 S1 C48 C40 0.6(6) .
C42 S1 C48 C49 -175.3(6) .
C14 C2 C3 C4 -1.0(11) .
C1 C2 C3 C4 -177.8(6) .
C19 C27 C28 C16 -1.6(9) .
O4 C10 C9 C8 -11.9(9) .
O5 C10 C9 C8 170.4(6) .
O4 C10 C9 C11 166.3(6) .
O5 C10 C9 C11 -11.4(9) .
Zn1 O1 C1 O2 33.7(9) 1_565
Zn1 O1 C1 C2 -146.8(5) 1_565
Zn2 O2 C1 O1 6.6(8) 1_565
Zn2 O2 C1 C2 -173.0(4) 1_565
C14 C2 C1 O1 -8.8(10) .
C3 C2 C1 O1 167.9(6) .
C14 C2 C1 O2 170.8(7) .
C3 C2 C1 O2 -12.5(9) .
C2 C3 C4 C5 0.3(12) .
C21 C20 C26 C25 -1.3(10) .
O8 C20 C26 C25 -178.8(6) .
C23 C25 C26 C20 0.8(10) .
C8 C9 C11 C12 0.8(10) .
C10 C9 C11 C12 -177.4(6) .
C34 C35 C39 C40 -4.1(12) .
C36 C35 C39 C40 172.8(7) .
C34 C35 C39 C38 179.7(7) .
C36 C35 C39 C38 -3.4(8) .
C48 C40 C39 C35 -52.2(11) .
C41 C40 C39 C35 126.1(8) .
C48 C40 C39 C38 123.7(7) .
C41 C40 C39 C38 -58.1(10) .
F2 C38 C39 C35 107.9(7) .
F1 C38 C39 C35 -132.6(6) .
C37 C38 C39 C35 -11.7(8) .
F2 C38 C39 C40 -68.6(8) .
F1 C38 C39 C40 50.9(9) .
C37 C38 C39 C40 171.8(6) .
C9 C11 C12 C6 -0.2(11) .
N2 C55 C54 C31 -1.0(11) .
C30 C31 C54 C55 -1.3(12) .
C32 C31 C54 C55 -177.6(7) .
C39 C35 C36 F6 140.0(7) .
C34 C35 C36 F6 -42.8(9) .
C39 C35 C36 F5 -99.6(7) .
C34 C35 C36 F5 77.6(8) .
C39 C35 C36 C37 16.8(8) .
C34 C35 C36 C37 -166.0(6) .
C3 C2 C14 C13 2.1(13) .
C1 C2 C14 C13 178.9(8) .
C5 C13 C14 C2 -2.6(15) .
C11 C9 C8 C7 0.4(10) .
C10 C9 C8 C7 178.6(6) .
C34 C33 C32 C31 178.1(8) .
C34 C33 C32 S2 -1.7(8) .
C30 C31 C32 C33 -9.3(14) .
C54 C31 C32 C33 166.8(8) .
C30 C31 C32 S2 170.5(7) .
C54 C31 C32 S2 -13.4(11) .
C56 S2 C32 C33 1.0(6) .
C56 S2 C32 C31 -178.9(7) .
C11 C12 C6 C7 -1.7(12) .
C11 C12 C6 O3 -177.7(7) .
C5 O3 C6 C7 123.8(9) .
C5 O3 C6 C12 -60.1(10) .
C54 C31 C30 C29 1.4(14) .
C32 C31 C30 C29 177.7(9) .
C3 C4 C5 C13 -0.8(15) .
C3 C4 C5 O3 -176.8(8) .
C14 C13 C5 C4 1.9(16) .
C14 C13 C5 O3 178.1(9) .
C6 O3 C5 C4 -38.6(13) .
C6 O3 C5 C13 145.3(9) .
C31 C30 C29 N2 0.6(15) .
C55 N2 C29 C30 -2.7(12) .
Zn2 N2 C29 C30 -175.4(7) .
C12 C6 C7 C8 3.0(12) .
O3 C6 C7 C8 179.0(7) .
C9 C8 C7 C6 -2.2(11) .
C47 C43 C44 C45 1.7(14) .
C42 C43 C44 C45 179.0(8) .
C46 N1 C45 C44 -0.1(13) .
Zn1 N1 C45 C44 -173.8(7) 1_454
C43 C44 C45 N1 -0.1(15) .
C34 C56 C53 C52 -171.3(15) .
S2 C56 C53 C52 8(3) .
C18 C17 C16 C28 -0.8(9) .
C18 C17 C16 C15 175.6(6) .
C27 C28 C16 C17 1.7(9) .
C27 C28 C16 C15 -174.6(5) .
O7 C15 C16 C17 -11.1(8) .
O6 C15 C16 C17 169.6(5) .
O7 C15 C16 C28 165.2(5) .
O6 C15 C16 C28 -14.1(8) .
C40 C48 C49 C50 134.5(8) .
S1 C48 C49 C50 -50.5(9) .
F2 C38 C37 F4 23.9(9) .
F1 C38 C37 F4 -92.4(8) .
C39 C38 C37 F4 145.6(6) .
F2 C38 C37 F3 144.8(6) .
F1 C38 C37 F3 28.6(8) .
C39 C38 C37 F3 -93.5(7) .
F2 C38 C37 C36 -100.5(6) .
F1 C38 C37 C36 143.2(6) .
C39 C38 C37 C36 21.2(7) .
F6 C36 C37 F4 86.7(8) .
F5 C36 C37 F4 -29.9(8) .
C35 C36 C37 F4 -148.6(6) .
F6 C36 C37 F3 -32.9(8) .
F5 C36 C37 F3 -149.6(6) .
C35 C36 C37 F3 91.8(6) .
F6 C36 C37 C38 -147.5(6) .
F5 C36 C37 C38 95.8(7) .
C35 C36 C37 C38 -22.8(8) .
C34 C56 C53A C51 140.8(17) .
S2 C56 C53A C51 -52(3) .
